data_7036865
loop_
_publ_author_name
'Kottalanka, Ravi K.'
'Harinath, A.'
'Rej, Supriya'
'Panda, Tarun K.'

_publ_section_title
;
 Group 1 and group 2 metal complexes supported by a bidentate bulky
 iminopyrrolyl ligand: synthesis, structural diversity, and
 \e-caprolactone polymerization study.
;
_journal_issue 46
_journal_name_full 'Dalton transactions (Cambridge, England : 2003)'
_journal_page_first 19865
_journal_page_last 19879
_journal_paper_doi 10.1039/c5dt03222a
_journal_volume 44
_journal_year 2015
_chemical_formula_moiety 'C56 H54 N4 O2 Sr, C4 H8 O'
_chemical_formula_sum 'C60 H62 N4 O3 Sr'
_chemical_formula_weight 974.76
_chemical_name_systematic
;
 ?
;
_space_group_IT_number 2
_symmetry_cell_setting triclinic
_symmetry_space_group_name_Hall '-P 1'
_symmetry_space_group_name_H-M 'P -1'
_atom_sites_solution_hydrogens geom
_atom_sites_solution_primary direct
_atom_sites_solution_secondary difmap
_audit_creation_method SHELXL-97
_audit_update_record
;
2015-08-13 deposited with the CCDC.
2015-10-08 downloaded from the CCDC.
;
_cell_angle_alpha 75.334(8)
_cell_angle_beta 78.968(9)
_cell_angle_gamma 71.140(10)
_cell_formula_units_Z 2
_cell_length_a 11.5131(13)
_cell_length_b 13.2509(13)
_cell_length_c 18.1457(15)
_cell_measurement_reflns_used 5081
_cell_measurement_temperature 150(2)
_cell_measurement_theta_max 71.1959
_cell_measurement_theta_min 3.5979
_cell_volume 2516.1(5)
_computing_cell_refinement
'CrysAlisPro, Agilent Technologies,Version 1.171.35.19 (release 27-10-2011 CrysAlis171 .NET)(compiled Oct 27 2011,15:02:11)'
_computing_data_collection
'CrysAlisPro, Agilent Technologies,Version 1.171.35.19 (release 27-10-2011 CrysAlis171 .NET)(compiled Oct 27 2011,15:02:11)'
_computing_data_reduction
'CrysAlisPro, Agilent Technologies,Version 1.171.35.19 (release 27-10-2011 CrysAlis171 .NET)(compiled Oct 27 2011,15:02:11)'
_computing_molecular_graphics 'ORTEP III & Olex 2.1'
_computing_publication_material WinGX
_computing_structure_refinement 'SHELXL-97 (Sheldrick, 2008)'
_computing_structure_solution 'SHELXL-97 (Sheldrick, 2008)'
_diffrn_ambient_temperature 150(2)
_diffrn_measured_fraction_theta_full 0.967
_diffrn_measured_fraction_theta_max 0.967
_diffrn_measurement_device_type 'SuperNova, Dual, Cu at zero, Eos'
_diffrn_measurement_method w/scan
_diffrn_radiation_monochromator mirror
_diffrn_radiation_source 'SuperNova (Cu) X-ray Source'
_diffrn_radiation_type CuK\a
_diffrn_radiation_wavelength 1.54184
_diffrn_reflns_av_R_equivalents 0.0559
_diffrn_reflns_av_sigmaI/netI 0.0699
_diffrn_reflns_limit_h_max 14
_diffrn_reflns_limit_h_min -14
_diffrn_reflns_limit_k_max 16
_diffrn_reflns_limit_k_min -11
_diffrn_reflns_limit_l_max 22
_diffrn_reflns_limit_l_min -21
_diffrn_reflns_number 19225
_diffrn_reflns_theta_full 71.27
_diffrn_reflns_theta_max 71.27
_diffrn_reflns_theta_min 3.60
_exptl_absorpt_coefficient_mu 1.871
_exptl_absorpt_correction_T_max 1.00000
_exptl_absorpt_correction_T_min 0.92842
_exptl_absorpt_correction_type multi-scan
_exptl_absorpt_process_details
'CrysAlisPro, Agilent Technologies,Version 1.171.35.19 (release 27-10-2011 CrysAlis171 .NET)(compiled Oct 27 2011,15:02:11)'
_exptl_crystal_colour colorless
_exptl_crystal_density_diffrn 1.287
_exptl_crystal_density_method 'not measured'
_exptl_crystal_description plates
_exptl_crystal_F_000 1024
_exptl_crystal_size_max 0.29
_exptl_crystal_size_mid 0.22
_exptl_crystal_size_min 0.19
_refine_diff_density_max 2.717
_refine_diff_density_min -1.215
_refine_diff_density_rms 0.119
_refine_ls_extinction_method none
_refine_ls_goodness_of_fit_ref 1.094
_refine_ls_hydrogen_treatment mixed
_refine_ls_matrix_type full
_refine_ls_number_parameters 613
_refine_ls_number_reflns 9452
_refine_ls_number_restraints 0
_refine_ls_restrained_S_all 1.094
_refine_ls_R_factor_all 0.0975
_refine_ls_R_factor_gt 0.0925
_refine_ls_shift/su_max 0.000
_refine_ls_shift/su_mean 0.000
_refine_ls_structure_factor_coef Fsqd
_refine_ls_weighting_details 'calc w=1/[\s^2^(Fo^2^)+(0.1070P)^2^+12.2181P] where P=(Fo^2^+2Fc^2^)/3'
_refine_ls_weighting_scheme calc
_refine_ls_wR_factor_gt 0.2361
_refine_ls_wR_factor_ref 0.2480
_reflns_number_gt 7763
_reflns_number_total 9452
_reflns_threshold_expression >2\s(I)
_cod_data_source_file c5dt03222a2.cif
_cod_data_source_block 8
_cod_depositor_comments 'Adding full bibliography for 7036858--7036866.cif.'
_cod_original_cell_volume 2516.1(4)
_cod_database_code 7036865

loop_
_symmetry_equiv_pos_as_xyz
'x, y, z'
'-x, -y, -z'

loop_
_atom_site_label
_atom_site_type_symbol
_atom_site_fract_x
_atom_site_fract_y
_atom_site_fract_z
_atom_site_U_iso_or_equiv
_atom_site_adp_type
_atom_site_occupancy
_atom_site_symmetry_multiplicity
_atom_site_calc_flag
_atom_site_refinement_flags
Sr1 Sr 0.80801(5) 0.18078(5) 0.22746(3) 0.0361(2) Uani 1 1 d .
O1 O 0.9645(5) 0.2628(4) 0.2621(3) 0.0565(13) Uani 1 1 d .
O2 O 0.9932(5) 0.0415(4) 0.1674(3) 0.0514(12) Uani 1 1 d .
O3 O 0.1463(19) 0.6964(16) 0.3728(12) 0.246(10) Uani 1 1 d .
N1 N 0.8660(5) 0.0320(4) 0.3474(3) 0.0397(12) Uani 1 1 d .
N2 N 0.6848(5) 0.0328(4) 0.2522(3) 0.0335(11) Uani 1 1 d .
N3 N 0.8553(5) 0.2981(4) 0.0973(3) 0.0399(12) Uani 1 1 d .
N4 N 0.6704(5) 0.3889(4) 0.2174(3) 0.0360(11) Uani 1 1 d .
C1 C 0.9362(6) -0.0007(5) 0.4063(4) 0.0432(15) Uani 1 1 d .
H1 H 0.9925 0.0334 0.4112 0.052 Uiso 1 1 calc R
C2 C 0.9138(7) -0.0914(6) 0.4584(4) 0.0505(17) Uani 1 1 d .
H2 H 0.9502 -0.1271 0.5031 0.061 Uiso 1 1 calc R
C3 C 0.8262(7) -0.1179(6) 0.4302(4) 0.0473(16) Uani 1 1 d .
H3 H 0.7923 -0.1751 0.4522 0.057 Uiso 1 1 calc R
C4 C 0.7991(6) -0.0422(5) 0.3626(3) 0.0353(13) Uani 1 1 d .
C5 C 0.7104(6) -0.0382(5) 0.3147(3) 0.0356(13) Uani 1 1 d .
H5 H 0.6684 -0.0908 0.3300 0.043 Uiso 1 1 calc R
C6 C 0.5918(6) 0.0200(5) 0.2108(4) 0.0346(13) Uani 1 1 d .
C7 C 0.6533(6) -0.0667(5) 0.1603(4) 0.0379(13) Uani 1 1 d .
C8 C 0.5882(7) -0.0715(6) 0.1039(4) 0.0436(15) Uani 1 1 d .
H8 H 0.5124 -0.0201 0.0951 0.052 Uiso 1 1 calc R
C9 C 0.6357(8) -0.1525(6) 0.0611(4) 0.0554(19) Uani 1 1 d .
H9 H 0.5903 -0.1569 0.0254 0.066 Uiso 1 1 calc R
C10 C 0.7509(8) -0.2268(6) 0.0719(5) 0.0551(19) Uani 1 1 d .
H10 H 0.7838 -0.2804 0.0429 0.066 Uiso 1 1 calc R
C11 C 0.8169(8) -0.2207(6) 0.1262(4) 0.0547(19) Uani 1 1 d .
H11 H 0.8944 -0.2703 0.1333 0.066 Uiso 1 1 calc R
C12 C 0.7689(7) -0.1414(5) 0.1703(4) 0.0451(15) Uani 1 1 d .
H12 H 0.8141 -0.1383 0.2066 0.054 Uiso 1 1 calc R
C13 C 0.4851(6) -0.0108(5) 0.2678(4) 0.0364(13) Uani 1 1 d .
C14 C 0.4530(6) -0.1047(5) 0.2747(4) 0.0433(15) Uani 1 1 d .
H14 H 0.4950 -0.1523 0.2420 0.052 Uiso 1 1 calc R
C15 C 0.3590(7) -0.1293(6) 0.3296(4) 0.0491(17) Uani 1 1 d .
H15 H 0.3386 -0.1929 0.3330 0.059 Uiso 1 1 calc R
C16 C 0.2950(7) -0.0610(6) 0.3795(4) 0.0488(16) Uani 1 1 d .
H16 H 0.2317 -0.0779 0.4159 0.059 Uiso 1 1 calc R
C17 C 0.3273(6) 0.0343(6) 0.3742(4) 0.0461(16) Uani 1 1 d .
H17 H 0.2855 0.0812 0.4073 0.055 Uiso 1 1 calc R
C18 C 0.4215(6) 0.0582(6) 0.3194(4) 0.0416(14) Uani 1 1 d .
H18 H 0.4432 0.1210 0.3166 0.050 Uiso 1 1 calc R
C19 C 0.5451(6) 0.1306(5) 0.1545(3) 0.0367(13) Uani 1 1 d .
C20 C 0.4206(6) 0.1841(5) 0.1477(4) 0.0399(14) Uani 1 1 d .
H20 H 0.3606 0.1557 0.1802 0.048 Uiso 1 1 calc R
C21 C 0.3849(7) 0.2787(6) 0.0936(4) 0.0460(16) Uani 1 1 d .
H21 H 0.3014 0.3124 0.0891 0.055 Uiso 1 1 calc R
C22 C 0.4723(7) 0.3238(6) 0.0461(4) 0.0475(17) Uani 1 1 d .
H22 H 0.4476 0.3886 0.0106 0.057 Uiso 1 1 calc R
C23 C 0.5972(7) 0.2719(6) 0.0518(4) 0.0473(16) Uani 1 1 d .
H23 H 0.6570 0.3013 0.0200 0.057 Uiso 1 1 calc R
C24 C 0.6313(6) 0.1755(6) 0.1056(4) 0.0411(14) Uani 1 1 d .
H24 H 0.7149 0.1401 0.1087 0.049 Uiso 1 1 calc R
C25 C 0.9353(6) 0.2968(6) 0.0323(4) 0.0432(15) Uani 1 1 d .
H25 H 0.9926 0.2336 0.0202 0.052 Uiso 1 1 calc R
C26 C 0.9235(6) 0.3990(6) -0.0145(4) 0.0435(15) Uani 1 1 d .
H26 H 0.9687 0.4164 -0.0617 0.052 Uiso 1 1 calc R
C27 C 0.8296(6) 0.4702(5) 0.0242(4) 0.0393(14) Uani 1 1 d .
H27 H 0.7994 0.5452 0.0077 0.047 Uiso 1 1 calc R
C28 C 0.7897(6) 0.4081(5) 0.0917(3) 0.0352(13) Uani 1 1 d .
C29 C 0.6956(6) 0.4474(5) 0.1514(3) 0.0347(13) Uani 1 1 d .
H29 H 0.6498 0.5204 0.1415 0.042 Uiso 1 1 calc R
C30 C 0.5692(6) 0.4457(5) 0.2717(4) 0.0350(13) Uani 1 1 d .
C31 C 0.5310(6) 0.3551(5) 0.3338(4) 0.0358(13) Uani 1 1 d .
C32 C 0.6244(6) 0.2706(5) 0.3718(4) 0.0378(14) Uani 1 1 d .
H32 H 0.7066 0.2700 0.3572 0.045 Uiso 1 1 calc R
C33 C 0.5965(7) 0.1892(6) 0.4299(4) 0.0446(15) Uani 1 1 d .
H33 H 0.6594 0.1333 0.4534 0.054 Uiso 1 1 calc R
C34 C 0.4734(7) 0.1911(6) 0.4533(4) 0.0460(16) Uani 1 1 d .
H34 H 0.4538 0.1364 0.4925 0.055 Uiso 1 1 calc R
C35 C 0.3812(7) 0.2739(6) 0.4185(4) 0.0472(16) Uani 1 1 d .
H35 H 0.2992 0.2753 0.4348 0.057 Uiso 1 1 calc R
C36 C 0.4088(6) 0.3566(5) 0.3587(4) 0.0395(14) Uani 1 1 d .
H36 H 0.3453 0.4124 0.3358 0.047 Uiso 1 1 calc R
C37 C 0.4616(6) 0.5226(5) 0.2284(3) 0.0359(13) Uani 1 1 d .
C38 C 0.4027(6) 0.4803(5) 0.1879(4) 0.0406(14) Uani 1 1 d .
H38 H 0.4278 0.4058 0.1892 0.049 Uiso 1 1 calc R
C39 C 0.3083(7) 0.5471(6) 0.1461(4) 0.0468(16) Uani 1 1 d .
H39 H 0.2695 0.5171 0.1203 0.056 Uiso 1 1 calc R
C40 C 0.2702(7) 0.6593(6) 0.1420(4) 0.0518(18) Uani 1 1 d .
H40 H 0.2061 0.7042 0.1139 0.062 Uiso 1 1 calc R
C41 C 0.3287(8) 0.7023(6) 0.1800(5) 0.061(2) Uani 1 1 d .
H41 H 0.3045 0.7772 0.1770 0.073 Uiso 1 1 calc R
C42 C 0.4239(7) 0.6356(6) 0.2229(4) 0.0493(17) Uani 1 1 d .
H42 H 0.4628 0.6663 0.2481 0.059 Uiso 1 1 calc R
C43 C 0.6185(7) 0.5093(5) 0.3138(4) 0.0398(14) Uani 1 1 d .
C44 C 0.5518(7) 0.5409(6) 0.3797(4) 0.0477(16) Uani 1 1 d .
H44 H 0.4819 0.5181 0.4006 0.057 Uiso 1 1 calc R
C45 C 0.5862(8) 0.6067(6) 0.4165(4) 0.056(2) Uani 1 1 d .
H45 H 0.5391 0.6272 0.4609 0.068 Uiso 1 1 calc R
C46 C 0.6907(9) 0.6408(8) 0.3862(5) 0.066(2) Uani 1 1 d .
H46 H 0.7142 0.6847 0.4097 0.080 Uiso 1 1 calc R
C47 C 0.7593(9) 0.6082(7) 0.3203(5) 0.065(2) Uani 1 1 d .
H47 H 0.8304 0.6294 0.3000 0.078 Uiso 1 1 calc R
C48 C 0.7235(7) 0.5443(6) 0.2843(4) 0.0493(17) Uani 1 1 d .
H48 H 0.7702 0.5244 0.2396 0.059 Uiso 1 1 calc R
C49 C 1.0153(7) -0.0005(7) 0.0995(5) 0.0547(18) Uani 1 1 d .
H49A H 0.9614 0.0487 0.0623 0.066 Uiso 1 1 calc R
H49B H 0.9997 -0.0710 0.1112 0.066 Uiso 1 1 calc R
C50 C 1.1516(7) -0.0116(6) 0.0673(4) 0.0494(17) Uani 1 1 d .
H50A H 1.1957 -0.0860 0.0624 0.059 Uiso 1 1 calc R
H50B H 1.1583 0.0365 0.0176 0.059 Uiso 1 1 calc R
C51 C 1.2020(7) 0.0214(7) 0.1268(5) 0.0562(19) Uani 1 1 d .
H51A H 1.2841 -0.0261 0.1362 0.067 Uiso 1 1 calc R
H51B H 1.2051 0.0961 0.1103 0.067 Uiso 1 1 calc R
C52 C 1.1104(7) 0.0086(7) 0.1971(4) 0.0543(18) Uani 1 1 d .
H52A H 1.1294 -0.0665 0.2251 0.065 Uiso 1 1 calc R
H52B H 1.1101 0.0549 0.2309 0.065 Uiso 1 1 calc R
C53 C 1.0435(9) 0.3171(8) 0.2066(6) 0.072(2) Uani 1 1 d .
H53A H 0.9970 0.3689 0.1667 0.086 Uiso 1 1 calc R
H53B H 1.1106 0.2645 0.1830 0.086 Uiso 1 1 calc R
C54 C 1.0935(11) 0.3749(11) 0.2488(8) 0.098(4) Uani 1 1 d .
H54A H 1.1810 0.3651 0.2326 0.118 Uiso 1 1 calc R
H54B H 1.0505 0.4523 0.2395 0.118 Uiso 1 1 calc R
C55 C 1.0722(11) 0.3255(11) 0.3293(8) 0.097(4) Uani 1 1 d .
H55A H 1.0498 0.3799 0.3606 0.116 Uiso 1 1 calc R
H55B H 1.1461 0.2693 0.3458 0.116 Uiso 1 1 calc R
C56 C 0.9710(12) 0.2783(10) 0.3364(6) 0.093(4) Uani 1 1 d .
H56A H 0.9860 0.2091 0.3728 0.111 Uiso 1 1 calc R
H56B H 0.8936 0.3269 0.3546 0.111 Uiso 1 1 calc R
C57 C 0.0761(14) 0.6310(14) 0.3504(9) 0.122(5) Uani 1 1 d .
H57A H -0.0121 0.6673 0.3552 0.146 Uiso 1 1 calc R
H57B H 0.1037 0.6217 0.2979 0.146 Uiso 1 1 calc R
C58 C 0.1025(12) 0.5318(10) 0.4010(7) 0.088(3) Uani 1 1 d .
H58A H 0.0306 0.5050 0.4141 0.106 Uiso 1 1 calc R
H58B H 0.1697 0.4790 0.3776 0.106 Uiso 1 1 calc R
C59 C 0.135(2) 0.5451(19) 0.4639(12) 0.186(10) Uani 1 1 d .
H59A H 0.2101 0.4882 0.4767 0.223 Uiso 1 1 calc R
H59B H 0.0706 0.5358 0.5060 0.223 Uiso 1 1 calc R
C60 C 0.154(2) 0.6449(19) 0.4577(14) 0.177(10) Uani 1 1 d .
H60A H 0.2340 0.6360 0.4719 0.212 Uiso 1 1 calc R
H60B H 0.0900 0.6884 0.4897 0.212 Uiso 1 1 calc R

loop_
_atom_site_aniso_label
_atom_site_aniso_U_11
_atom_site_aniso_U_22
_atom_site_aniso_U_33
_atom_site_aniso_U_23
_atom_site_aniso_U_13
_atom_site_aniso_U_12
Sr1 0.0427(3) 0.0316(3) 0.0373(3) -0.0108(2) -0.0119(2) -0.0082(2)
O1 0.061(3) 0.059(3) 0.063(3) -0.014(3) -0.022(3) -0.025(3)
O2 0.048(3) 0.055(3) 0.047(3) -0.020(2) -0.012(2) 0.002(2)
O3 0.29(2) 0.28(2) 0.26(2) -0.166(18) 0.100(17) -0.200(18)
N1 0.040(3) 0.037(3) 0.048(3) -0.011(2) -0.017(2) -0.009(2)
N2 0.039(3) 0.030(3) 0.035(3) -0.012(2) -0.014(2) -0.005(2)
N3 0.046(3) 0.030(3) 0.045(3) -0.013(2) -0.011(2) -0.005(2)
N4 0.040(3) 0.034(3) 0.038(3) -0.013(2) -0.011(2) -0.010(2)
C1 0.049(4) 0.039(3) 0.047(4) -0.011(3) -0.022(3) -0.009(3)
C2 0.054(4) 0.056(4) 0.044(4) -0.009(3) -0.021(3) -0.011(3)
C3 0.060(4) 0.044(4) 0.039(3) -0.004(3) -0.013(3) -0.017(3)
C4 0.043(3) 0.030(3) 0.036(3) -0.010(2) -0.009(3) -0.011(3)
C5 0.042(3) 0.032(3) 0.036(3) -0.010(2) -0.008(3) -0.010(3)
C6 0.040(3) 0.029(3) 0.041(3) -0.013(2) -0.014(3) -0.009(2)
C7 0.037(3) 0.033(3) 0.045(3) -0.014(3) -0.006(3) -0.008(3)
C8 0.049(4) 0.039(4) 0.050(4) -0.020(3) -0.012(3) -0.013(3)
C9 0.077(5) 0.053(4) 0.053(4) -0.029(4) -0.007(4) -0.028(4)
C10 0.072(5) 0.038(4) 0.063(5) -0.030(4) -0.002(4) -0.014(4)
C11 0.068(5) 0.039(4) 0.053(4) -0.019(3) -0.007(4) -0.003(3)
C12 0.052(4) 0.038(4) 0.047(4) -0.013(3) -0.015(3) -0.008(3)
C13 0.035(3) 0.037(3) 0.041(3) -0.013(3) -0.012(3) -0.007(2)
C14 0.046(4) 0.038(3) 0.050(4) -0.017(3) -0.010(3) -0.009(3)
C15 0.055(4) 0.042(4) 0.059(4) -0.013(3) -0.015(3) -0.020(3)
C16 0.043(4) 0.055(4) 0.047(4) -0.006(3) -0.010(3) -0.013(3)
C17 0.045(4) 0.047(4) 0.048(4) -0.018(3) -0.009(3) -0.008(3)
C18 0.045(4) 0.040(3) 0.043(3) -0.016(3) -0.009(3) -0.009(3)
C19 0.054(4) 0.030(3) 0.032(3) -0.012(2) -0.015(3) -0.011(3)
C20 0.048(4) 0.040(3) 0.038(3) -0.013(3) -0.015(3) -0.012(3)
C21 0.051(4) 0.038(4) 0.048(4) -0.010(3) -0.023(3) -0.003(3)
C22 0.070(5) 0.035(3) 0.038(3) -0.007(3) -0.023(3) -0.007(3)
C23 0.067(5) 0.047(4) 0.035(3) -0.010(3) -0.012(3) -0.021(3)
C24 0.046(4) 0.046(4) 0.037(3) -0.014(3) -0.014(3) -0.011(3)
C25 0.041(4) 0.044(4) 0.045(4) -0.017(3) -0.007(3) -0.005(3)
C26 0.048(4) 0.045(4) 0.038(3) -0.010(3) -0.008(3) -0.011(3)
C27 0.043(4) 0.032(3) 0.043(3) -0.009(3) -0.014(3) -0.005(3)
C28 0.042(3) 0.028(3) 0.037(3) -0.008(2) -0.012(3) -0.007(2)
C29 0.039(3) 0.029(3) 0.039(3) -0.013(3) -0.012(3) -0.006(2)
C30 0.038(3) 0.030(3) 0.038(3) -0.014(2) -0.010(2) -0.004(2)
C31 0.043(3) 0.031(3) 0.038(3) -0.018(3) -0.009(3) -0.005(3)
C32 0.043(3) 0.034(3) 0.038(3) -0.016(3) -0.009(3) -0.003(3)
C33 0.053(4) 0.044(4) 0.040(3) -0.016(3) -0.013(3) -0.008(3)
C34 0.070(5) 0.038(4) 0.035(3) -0.009(3) -0.007(3) -0.021(3)
C35 0.046(4) 0.061(4) 0.041(4) -0.021(3) -0.007(3) -0.016(3)
C36 0.047(4) 0.037(3) 0.038(3) -0.015(3) -0.011(3) -0.009(3)
C37 0.042(3) 0.032(3) 0.033(3) -0.011(2) -0.007(2) -0.007(3)
C38 0.046(4) 0.036(3) 0.042(3) -0.014(3) -0.011(3) -0.006(3)
C39 0.051(4) 0.047(4) 0.045(4) -0.009(3) -0.014(3) -0.014(3)
C40 0.049(4) 0.050(4) 0.048(4) -0.014(3) -0.015(3) 0.005(3)
C41 0.071(5) 0.038(4) 0.066(5) -0.016(4) -0.023(4) 0.004(4)
C42 0.063(5) 0.035(3) 0.054(4) -0.016(3) -0.015(3) -0.008(3)
C43 0.061(4) 0.029(3) 0.036(3) -0.014(3) -0.015(3) -0.010(3)
C44 0.059(4) 0.047(4) 0.046(4) -0.017(3) -0.008(3) -0.020(3)
C45 0.086(6) 0.046(4) 0.049(4) -0.023(3) -0.014(4) -0.022(4)
C46 0.095(7) 0.069(5) 0.055(5) -0.022(4) -0.023(4) -0.035(5)
C47 0.084(6) 0.070(5) 0.064(5) -0.020(4) -0.016(4) -0.045(5)
C48 0.056(4) 0.056(4) 0.048(4) -0.022(3) -0.006(3) -0.024(3)
C49 0.060(5) 0.052(4) 0.061(5) -0.030(4) -0.005(4) -0.016(4)
C50 0.050(4) 0.045(4) 0.055(4) -0.020(3) -0.005(3) -0.008(3)
C51 0.051(4) 0.061(5) 0.060(5) -0.020(4) -0.010(4) -0.014(4)
C52 0.054(4) 0.048(4) 0.054(4) -0.013(3) -0.013(3) -0.001(3)
C53 0.066(6) 0.081(6) 0.088(6) -0.026(5) -0.009(5) -0.040(5)
C54 0.093(8) 0.109(9) 0.128(10) -0.057(8) 0.017(7) -0.067(7)
C55 0.089(8) 0.115(9) 0.122(10) -0.054(8) -0.040(7) -0.040(7)
C56 0.142(10) 0.108(8) 0.067(6) -0.004(6) -0.048(6) -0.079(8)
C57 0.111(11) 0.147(14) 0.129(12) -0.046(11) -0.008(9) -0.058(10)
C58 0.112(9) 0.079(7) 0.091(8) -0.022(6) -0.004(7) -0.050(7)
C59 0.28(3) 0.16(2) 0.117(15) -0.033(14) -0.008(16) -0.07(2)
C60 0.166(18) 0.18(2) 0.19(2) -0.115(18) -0.086(16) 0.038(15)

loop_
_atom_type_symbol
_atom_type_description
_atom_type_scat_dispersion_real
_atom_type_scat_dispersion_imag
_atom_type_scat_source
Sr Sr -0.3528 1.8200 'International Tables Vol C Tables 4.2.6.8 and 6.1.1.4'
O O 0.0492 0.0322 'International Tables Vol C Tables 4.2.6.8 and 6.1.1.4'
N N 0.0311 0.0180 'International Tables Vol C Tables 4.2.6.8 and 6.1.1.4'
C C 0.0181 0.0091 'International Tables Vol C Tables 4.2.6.8 and 6.1.1.4'
H H 0.0000 0.0000 'International Tables Vol C Tables 4.2.6.8 and 6.1.1.4'

loop_
_geom_angle_atom_site_label_1
_geom_angle_atom_site_label_2
_geom_angle_atom_site_label_3
_geom_angle
N3 Sr1 N1 154.21(18)
N3 Sr1 O2 79.45(17)
N1 Sr1 O2 79.56(17)
N3 Sr1 O1 80.22(17)
N1 Sr1 O1 84.62(17)
O2 Sr1 O1 89.05(17)
N3 Sr1 N2 124.93(16)
N1 Sr1 N2 68.35(15)
O2 Sr1 N2 86.62(16)
O1 Sr1 N2 152.97(16)
N3 Sr1 N4 68.32(16)
N1 Sr1 N4 129.28(16)
O2 Sr1 N4 147.23(17)
O1 Sr1 N4 80.08(16)
N2 Sr1 N4 116.33(15)
N3 Sr1 C32 125.35(16)
N1 Sr1 C32 73.64(17)
O2 Sr1 C32 153.05(16)
O1 Sr1 C32 85.69(17)
N2 Sr1 C32 86.19(16)
N4 Sr1 C32 57.28(16)
N3 Sr1 C24 70.37(17)
N1 Sr1 C24 124.55(17)
O2 Sr1 C24 90.40(16)
O1 Sr1 C24 150.16(17)
N2 Sr1 C24 56.63(16)
N4 Sr1 C24 84.43(16)
C32 Sr1 C24 107.03(16)
N3 Sr1 C4 159.49(15)
N1 Sr1 C4 22.50(15)
O2 Sr1 C4 81.52(16)
O1 Sr1 C4 107.10(16)
N2 Sr1 C4 45.87(14)
N4 Sr1 C4 131.21(16)
C32 Sr1 C4 74.87(15)
C24 Sr1 C4 102.32(16)
N3 Sr1 C28 22.55(16)
N1 Sr1 C28 161.66(16)
O2 Sr1 C28 101.72(16)
O1 Sr1 C28 77.13(16)
N2 Sr1 C28 129.86(14)
N4 Sr1 C28 45.80(15)
C32 Sr1 C28 102.81(15)
C24 Sr1 C28 73.78(16)
C4 Sr1 C28 174.83(15)
N3 Sr1 C5 143.82(15)
N1 Sr1 C5 47.34(15)
O2 Sr1 C5 84.43(16)
O1 Sr1 C5 131.93(16)
N2 Sr1 C5 21.04(14)
N4 Sr1 C5 125.48(16)
C32 Sr1 C5 79.62(15)
C24 Sr1 C5 77.63(16)
C4 Sr1 C5 24.84(14)
C28 Sr1 C5 150.74(15)
N3 Sr1 C29 47.37(16)
N1 Sr1 C29 147.91(15)
O2 Sr1 C29 126.52(16)
O1 Sr1 C29 78.25(16)
N2 Sr1 C29 124.96(15)
N4 Sr1 C29 20.95(15)
C32 Sr1 C29 78.14(15)
C24 Sr1 C29 78.21(15)
C4 Sr1 C29 151.90(15)
C28 Sr1 C29 24.87(15)
C5 Sr1 C29 140.45(15)
C56 O1 C53 108.5(6)
C56 O1 Sr1 126.4(5)
C53 O1 Sr1 124.4(5)
C49 O2 C52 106.6(6)
C49 O2 Sr1 133.7(4)
C52 O2 Sr1 118.7(4)
C57 O3 C60 101.4(15)
C1 N1 C4 104.2(5)
C1 N1 Sr1 143.6(4)
C4 N1 Sr1 112.1(4)
C5 N2 C6 115.9(5)
C5 N2 Sr1 110.8(4)
C6 N2 Sr1 133.2(4)
C25 N3 C28 103.6(5)
C25 N3 Sr1 142.4(4)
C28 N3 Sr1 113.1(4)
C29 N4 C30 116.6(5)
C29 N4 Sr1 111.0(4)
C30 N4 Sr1 132.3(4)
N1 C1 C2 112.0(6)
N1 C1 H1 124.0
C2 C1 H1 124.0
C3 C2 C1 106.1(6)
C3 C2 H2 127.0
C1 C2 H2 127.0
C2 C3 C4 106.5(6)
C2 C3 H3 126.8
C4 C3 H3 126.8
N1 C4 C3 111.2(6)
N1 C4 C5 123.5(6)
C3 C4 C5 125.3(6)
N1 C4 Sr1 45.4(3)
C3 C4 Sr1 156.4(5)
C5 C4 Sr1 78.2(4)
N2 C5 C4 125.1(6)
N2 C5 Sr1 48.1(3)
C4 C5 Sr1 77.0(4)
N2 C5 H5 117.5
C4 C5 H5 117.5
Sr1 C5 H5 165.3
N2 C6 C13 110.7(5)
N2 C6 C7 110.9(5)
C13 C6 C7 110.5(5)
N2 C6 C19 106.7(5)
C13 C6 C19 111.6(5)
C7 C6 C19 106.3(5)
C12 C7 C8 118.8(6)
C12 C7 C6 122.5(6)
C8 C7 C6 118.7(6)
C9 C8 C7 120.7(7)
C9 C8 H8 119.7
C7 C8 H8 119.7
C10 C9 C8 119.8(7)
C10 C9 H9 120.1
C8 C9 H9 120.1
C11 C10 C9 119.7(6)
C11 C10 H10 120.2
C9 C10 H10 120.2
C10 C11 C12 120.8(7)
C10 C11 H11 119.6
C12 C11 H11 119.6
C11 C12 C7 120.2(7)
C11 C12 H12 119.9
C7 C12 H12 119.9
C14 C13 C18 118.0(6)
C14 C13 C6 124.2(6)
C18 C13 C6 117.7(6)
C13 C14 C15 121.0(6)
C13 C14 H14 119.5
C15 C14 H14 119.5
C16 C15 C14 121.1(7)
C16 C15 H15 119.4
C14 C15 H15 119.4
C15 C16 C17 118.9(7)
C15 C16 H16 120.6
C17 C16 H16 120.6
C18 C17 C16 119.7(7)
C18 C17 H17 120.1
C16 C17 H17 120.1
C17 C18 C13 121.2(6)
C17 C18 H18 119.4
C13 C18 H18 119.4
C24 C19 C20 117.8(6)
C24 C19 C6 118.6(6)
C20 C19 C6 123.5(6)
C21 C20 C19 120.9(7)
C21 C20 H20 119.5
C19 C20 H20 119.5
C20 C21 C22 120.5(7)
C20 C21 H21 119.7
C22 C21 H21 119.7
C21 C22 C23 119.6(6)
C21 C22 H22 120.2
C23 C22 H22 120.2
C24 C23 C22 118.9(7)
C24 C23 H23 120.5
C22 C23 H23 120.5
C19 C24 C23 122.1(7)
C19 C24 Sr1 101.4(4)
C23 C24 Sr1 114.2(4)
C19 C24 H24 118.9
C23 C24 H24 118.9
Sr1 C24 H24 51.1
N3 C25 C26 113.2(6)
N3 C25 H25 123.4
C26 C25 H25 123.4
C25 C26 C27 105.3(6)
C25 C26 H26 127.3
C27 C26 H26 127.3
C28 C27 C26 106.9(6)
C28 C27 H27 126.5
C26 C27 H27 126.5
C27 C28 N3 110.9(6)
C27 C28 C29 126.7(6)
N3 C28 C29 122.3(6)
C27 C28 Sr1 154.5(4)
N3 C28 Sr1 44.4(3)
C29 C28 Sr1 78.2(3)
N4 C29 C28 124.9(6)
N4 C29 Sr1 48.0(3)
C28 C29 Sr1 77.0(3)
N4 C29 H29 117.5
C28 C29 H29 117.5
Sr1 C29 H29 165.4
N4 C30 C37 110.2(5)
N4 C30 C31 106.2(5)
C37 C30 C31 112.4(5)
N4 C30 C43 111.0(5)
C37 C30 C43 110.4(5)
C31 C30 C43 106.4(5)
C36 C31 C32 118.2(6)
C36 C31 C30 123.3(6)
C32 C31 C30 118.3(6)
C33 C32 C31 121.5(6)
C33 C32 Sr1 113.5(4)
C31 C32 Sr1 101.2(4)
C33 C32 H32 119.3
C31 C32 H32 119.3
Sr1 C32 H32 52.6
C32 C33 C34 119.5(6)
C32 C33 H33 120.2
C34 C33 H33 120.2
C35 C34 C33 119.8(7)
C35 C34 H34 120.1
C33 C34 H34 120.1
C34 C35 C36 121.1(7)
C34 C35 H35 119.5
C36 C35 H35 119.5
C31 C36 C35 119.9(6)
C31 C36 H36 120.1
C35 C36 H36 120.1
C42 C37 C38 117.8(6)
C42 C37 C30 122.9(6)
C38 C37 C30 119.2(5)
C39 C38 C37 121.1(6)
C39 C38 H38 119.5
C37 C38 H38 119.5
C38 C39 C40 120.7(7)
C38 C39 H39 119.7
C40 C39 H39 119.7
C41 C40 C39 119.0(7)
C41 C40 H40 120.5
C39 C40 H40 120.5
C40 C41 C42 121.0(7)
C40 C41 H41 119.5
C42 C41 H41 119.5
C41 C42 C37 120.5(7)
C41 C42 H42 119.8
C37 C42 H42 119.8
C44 C43 C48 117.5(6)
C44 C43 C30 119.5(6)
C48 C43 C30 122.8(6)
C43 C44 C45 122.0(7)
C43 C44 H44 119.0
C45 C44 H44 119.0
C46 C45 C44 119.6(7)
C46 C45 H45 120.2
C44 C45 H45 120.2
C47 C46 C45 118.7(7)
C47 C46 H46 120.6
C45 C46 H46 120.6
C46 C47 C48 120.9(8)
C46 C47 H47 119.5
C48 C47 H47 119.5
C47 C48 C43 121.2(7)
C47 C48 H48 119.4
C43 C48 H48 119.4
O2 C49 C50 106.8(6)
O2 C49 H49A 110.4
C50 C49 H49A 110.4
O2 C49 H49B 110.4
C50 C49 H49B 110.4
H49A C49 H49B 108.6
C51 C50 C49 103.9(6)
C51 C50 H50A 111.0
C49 C50 H50A 111.0
C51 C50 H50B 111.0
C49 C50 H50B 111.0
H50A C50 H50B 109.0
C52 C51 C50 103.3(6)
C52 C51 H51A 111.1
C50 C51 H51A 111.1
C52 C51 H51B 111.1
C50 C51 H51B 111.1
H51A C51 H51B 109.1
O2 C52 C51 104.2(6)
O2 C52 H52A 110.9
C51 C52 H52A 110.9
O2 C52 H52B 110.9
C51 C52 H52B 110.9
H52A C52 H52B 108.9
O1 C53 C54 106.9(8)
O1 C53 H53A 110.3
C54 C53 H53A 110.3
O1 C53 H53B 110.3
C54 C53 H53B 110.3
H53A C53 H53B 108.6
C55 C54 C53 105.3(8)
C55 C54 H54A 110.7
C53 C54 H54A 110.7
C55 C54 H54B 110.7
C53 C54 H54B 110.7
H54A C54 H54B 108.8
C54 C55 C56 106.2(8)
C54 C55 H55A 110.5
C56 C55 H55A 110.5
C54 C55 H55B 110.5
C56 C55 H55B 110.5
H55A C55 H55B 108.7
O1 C56 C55 107.8(9)
O1 C56 H56A 110.2
C55 C56 H56A 110.2
O1 C56 H56B 110.2
C55 C56 H56B 110.2
H56A C56 H56B 108.5
C58 C57 O3 105.1(15)
C58 C57 H57A 110.7
O3 C57 H57A 110.7
C58 C57 H57B 110.7
O3 C57 H57B 110.7
H57A C57 H57B 108.8
C59 C58 C57 108.4(14)
C59 C58 H58A 110.0
C57 C58 H58A 110.0
C59 C58 H58B 110.0
C57 C58 H58B 110.0
H58A C58 H58B 108.4
C58 C59 C60 114.8(19)
C58 C59 H59A 108.6
C60 C59 H59A 108.6
C58 C59 H59B 108.6
C60 C59 H59B 108.6
H59A C59 H59B 107.5
C59 C60 O3 102.9(16)
C59 C60 H60A 111.2
O3 C60 H60A 111.2
C59 C60 H60B 111.2
O3 C60 H60B 111.2
H60A C60 H60B 109.1

loop_
_geom_bond_atom_site_label_1
_geom_bond_atom_site_label_2
_geom_bond_distance
Sr1 N3 2.546(6)
Sr1 N1 2.570(5)
Sr1 O2 2.593(5)
Sr1 O1 2.621(5)
Sr1 N2 2.677(5)
Sr1 N4 2.679(5)
Sr1 C32 3.252(6)
Sr1 C24 3.306(6)
Sr1 C4 3.345(6)
Sr1 C28 3.349(6)
Sr1 C5 3.360(6)
Sr1 C29 3.365(6)
O1 C56 1.434(10)
O1 C53 1.436(10)
O2 C49 1.425(8)
O2 C52 1.443(9)
O3 C57 1.525(19)
O3 C60 1.53(3)
N1 C1 1.361(8)
N1 C4 1.382(8)
N2 C5 1.291(8)
N2 C6 1.494(7)
N3 C25 1.351(9)
N3 C28 1.396(8)
N4 C29 1.289(8)
N4 C30 1.505(8)
C1 C2 1.392(10)
C1 H1 0.9300
C2 C3 1.386(10)
C2 H2 0.9300
C3 C4 1.390(9)
C3 H3 0.9300
C4 C5 1.442(8)
C5 H5 0.9300
C6 C13 1.539(9)
C6 C7 1.555(8)
C6 C19 1.556(8)
C7 C12 1.390(9)
C7 C8 1.404(9)
C8 C9 1.391(9)
C8 H8 0.9300
C9 C10 1.388(12)
C9 H9 0.9300
C10 C11 1.386(11)
C10 H10 0.9300
C11 C12 1.389(10)
C11 H11 0.9300
C12 H12 0.9300
C13 C14 1.380(9)
C13 C18 1.410(9)
C14 C15 1.386(10)
C14 H14 0.9300
C15 C16 1.382(10)
C15 H15 0.9300
C16 C17 1.403(10)
C16 H16 0.9300
C17 C18 1.384(10)
C17 H17 0.9300
C18 H18 0.9300
C19 C24 1.380(9)
C19 C20 1.392(9)
C20 C21 1.379(9)
C20 H20 0.9300
C21 C22 1.381(11)
C21 H21 0.9300
C22 C23 1.390(11)
C22 H22 0.9300
C23 C24 1.390(10)
C23 H23 0.9300
C24 H24 0.9300
C25 C26 1.385(10)
C25 H25 0.9300
C26 C27 1.392(9)
C26 H26 0.9300
C27 C28 1.381(9)
C27 H27 0.9300
C28 C29 1.446(9)
C29 H29 0.9300
C30 C37 1.531(8)
C30 C31 1.540(9)
C30 C43 1.554(8)
C31 C36 1.388(9)
C31 C32 1.415(9)
C32 C33 1.377(10)
C32 H32 0.9300
C33 C34 1.394(10)
C33 H33 0.9300
C34 C35 1.372(10)
C34 H34 0.9300
C35 C36 1.403(10)
C35 H35 0.9300
C36 H36 0.9300
C37 C42 1.400(9)
C37 C38 1.400(9)
C38 C39 1.376(9)
C38 H38 0.9300
C39 C40 1.393(10)
C39 H39 0.9300
C40 C41 1.371(11)
C40 H40 0.9300
C41 C42 1.394(10)
C41 H41 0.9300
C42 H42 0.9300
C43 C44 1.375(9)
C43 C48 1.397(10)
C44 C45 1.408(9)
C44 H44 0.9300
C45 C46 1.388(12)
C45 H45 0.9300
C46 C47 1.386(12)
C46 H46 0.9300
C47 C48 1.387(10)
C47 H47 0.9300
C48 H48 0.9300
C49 C50 1.539(11)
C49 H49A 0.9700
C49 H49B 0.9700
C50 C51 1.528(10)
C50 H50A 0.9700
C50 H50B 0.9700
C51 C52 1.502(11)
C51 H51A 0.9700
C51 H51B 0.9700
C52 H52A 0.9700
C52 H52B 0.9700
C53 C54 1.502(13)
C53 H53A 0.9700
C53 H53B 0.9700
C54 C55 1.451(17)
C54 H54A 0.9700
C54 H54B 0.9700
C55 C56 1.462(14)
C55 H55A 0.9700
C55 H55B 0.9700
C56 H56A 0.9700
C56 H56B 0.9700
C57 C58 1.378(18)
C57 H57A 0.9700
C57 H57B 0.9700
C58 C59 1.33(2)
C58 H58A 0.9700
C58 H58B 0.9700
C59 C60 1.38(3)
C59 H59A 0.9700
C59 H59B 0.9700
C60 H60A 0.9700
C60 H60B 0.9700

loop_
_geom_torsion_atom_site_label_1
_geom_torsion_atom_site_label_2
_geom_torsion_atom_site_label_3
_geom_torsion_atom_site_label_4
_geom_torsion
N3 Sr1 O1 C56 154.0(8)
N1 Sr1 O1 C56 -46.9(8)
O2 Sr1 O1 C56 -126.5(8)
N2 Sr1 O1 C56 -45.9(9)
N4 Sr1 O1 C56 84.5(8)
C32 Sr1 O1 C56 27.0(8)
C24 Sr1 O1 C56 144.3(8)
C4 Sr1 O1 C56 -45.7(8)
C28 Sr1 O1 C56 131.2(8)
C5 Sr1 O1 C56 -44.9(8)
C29 Sr1 O1 C56 105.8(8)
N3 Sr1 O1 C53 -14.5(6)
N1 Sr1 O1 C53 144.6(7)
O2 Sr1 O1 C53 65.0(7)
N2 Sr1 O1 C53 145.7(6)
N4 Sr1 O1 C53 -83.9(6)
C32 Sr1 O1 C53 -141.4(7)
C24 Sr1 O1 C53 -24.1(8)
C4 Sr1 O1 C53 145.8(6)
C28 Sr1 O1 C53 -37.2(6)
C5 Sr1 O1 C53 146.6(6)
C29 Sr1 O1 C53 -62.7(6)
N3 Sr1 O2 C49 -58.2(6)
N1 Sr1 O2 C49 136.8(7)
O1 Sr1 O2 C49 -138.5(7)
N2 Sr1 O2 C49 68.2(6)
N4 Sr1 O2 C49 -68.6(7)
C32 Sr1 O2 C49 143.0(6)
C24 Sr1 O2 C49 11.7(6)
C4 Sr1 O2 C49 114.1(7)
C28 Sr1 O2 C49 -61.8(7)
C5 Sr1 O2 C49 89.2(6)
C29 Sr1 O2 C49 -63.9(7)
N3 Sr1 O2 C52 108.7(5)
N1 Sr1 O2 C52 -56.2(5)
O1 Sr1 O2 C52 28.5(5)
N2 Sr1 O2 C52 -124.8(5)
N4 Sr1 O2 C52 98.4(5)
C32 Sr1 O2 C52 -50.1(7)
C24 Sr1 O2 C52 178.7(5)
C4 Sr1 O2 C52 -78.9(5)
C28 Sr1 O2 C52 105.1(5)
C5 Sr1 O2 C52 -103.8(5)
C29 Sr1 O2 C52 103.1(5)
N3 Sr1 N1 C1 55.3(9)
O2 Sr1 N1 C1 91.3(8)
O1 Sr1 N1 C1 1.3(8)
N2 Sr1 N1 C1 -178.2(8)
N4 Sr1 N1 C1 -71.2(8)
C32 Sr1 N1 C1 -85.8(8)
C24 Sr1 N1 C1 174.5(7)
C4 Sr1 N1 C1 -175.7(10)
C28 Sr1 N1 C1 -4.5(11)
C5 Sr1 N1 C1 -176.7(9)
C29 Sr1 N1 C1 -56.4(9)
N3 Sr1 N1 C4 -129.0(5)
O2 Sr1 N1 C4 -93.0(4)
O1 Sr1 N1 C4 176.9(4)
N2 Sr1 N1 C4 -2.5(4)
N4 Sr1 N1 C4 104.4(4)
C32 Sr1 N1 C4 89.9(4)
C24 Sr1 N1 C4 -9.8(5)
C28 Sr1 N1 C4 171.2(4)
C5 Sr1 N1 C4 -1.0(4)
C29 Sr1 N1 C4 119.3(4)
N3 Sr1 N2 C5 157.9(4)
N1 Sr1 N2 C5 3.2(4)
O2 Sr1 N2 C5 83.3(4)
O1 Sr1 N2 C5 2.0(6)
N4 Sr1 N2 C5 -121.1(4)
C32 Sr1 N2 C5 -70.8(4)
C24 Sr1 N2 C5 176.0(5)
C4 Sr1 N2 C5 1.8(4)
C28 Sr1 N2 C5 -174.3(4)
C29 Sr1 N2 C5 -143.4(4)
N3 Sr1 N2 C6 -24.9(6)
N1 Sr1 N2 C6 -179.7(5)
O2 Sr1 N2 C6 -99.6(5)
O1 Sr1 N2 C6 179.2(5)
N4 Sr1 N2 C6 56.0(5)
C32 Sr1 N2 C6 106.4(5)
C24 Sr1 N2 C6 -6.9(5)
C4 Sr1 N2 C6 179.0(6)
C28 Sr1 N2 C6 2.9(6)
C5 Sr1 N2 C6 177.2(8)
C29 Sr1 N2 C6 33.7(5)
N1 Sr1 N3 C25 32.1(9)
O2 Sr1 N3 C25 -3.9(7)
O1 Sr1 N3 C25 87.0(7)
N2 Sr1 N3 C25 -82.2(7)
N4 Sr1 N3 C25 170.1(7)
C32 Sr1 N3 C25 164.5(7)
C24 Sr1 N3 C25 -98.1(7)
C4 Sr1 N3 C25 -26.0(10)
C28 Sr1 N3 C25 167.0(10)
C5 Sr1 N3 C25 -68.9(8)
C29 Sr1 N3 C25 170.0(8)
N1 Sr1 N3 C28 -134.8(4)
O2 Sr1 N3 C28 -170.8(4)
O1 Sr1 N3 C28 -80.0(4)
N2 Sr1 N3 C28 110.9(4)
N4 Sr1 N3 C28 3.2(4)
C32 Sr1 N3 C28 -2.4(5)
C24 Sr1 N3 C28 94.9(4)
C4 Sr1 N3 C28 167.0(4)
C5 Sr1 N3 C28 124.1(4)
C29 Sr1 N3 C28 3.0(4)
N3 Sr1 N4 C29 -0.3(4)
N1 Sr1 N4 C29 157.6(4)
O2 Sr1 N4 C29 10.7(5)
O1 Sr1 N4 C29 83.0(4)
N2 Sr1 N4 C29 -119.7(4)
C32 Sr1 N4 C29 174.3(5)
C24 Sr1 N4 C29 -71.4(4)
C4 Sr1 N4 C29 -172.9(4)
C28 Sr1 N4 C29 1.4(4)
C5 Sr1 N4 C29 -141.9(4)
N3 Sr1 N4 C30 176.7(5)
N1 Sr1 N4 C30 -25.4(5)
O2 Sr1 N4 C30 -172.3(4)
O1 Sr1 N4 C30 -99.9(5)
N2 Sr1 N4 C30 57.3(5)
C32 Sr1 N4 C30 -8.7(4)
C24 Sr1 N4 C30 105.7(5)
C4 Sr1 N4 C30 4.1(6)
C28 Sr1 N4 C30 178.4(6)
C5 Sr1 N4 C30 35.2(5)
C29 Sr1 N4 C30 177.0(7)
C4 N1 C1 C2 -1.2(8)
Sr1 N1 C1 C2 174.7(6)
N1 C1 C2 C3 0.9(9)
C1 C2 C3 C4 -0.2(8)
C1 N1 C4 C3 1.0(7)
Sr1 N1 C4 C3 -176.3(4)
C1 N1 C4 C5 179.4(6)
Sr1 N1 C4 C5 2.0(7)
C1 N1 C4 Sr1 177.3(6)
C2 C3 C4 N1 -0.6(8)
C2 C3 C4 C5 -178.9(6)
C2 C3 C4 Sr1 -7.2(15)
N3 Sr1 C4 N1 105.2(6)
O2 Sr1 C4 N1 83.2(4)
O1 Sr1 C4 N1 -3.2(5)
N2 Sr1 C4 N1 176.7(5)
N4 Sr1 C4 N1 -94.9(4)
C32 Sr1 C4 N1 -83.7(4)
C24 Sr1 C4 N1 171.7(4)
C28 Sr1 C4 N1 -147.6(15)
C5 Sr1 C4 N1 178.3(6)
C29 Sr1 C4 N1 -100.3(5)
N3 Sr1 C4 C3 113.8(12)
N1 Sr1 C4 C3 8.7(11)
O2 Sr1 C4 C3 91.8(12)
O1 Sr1 C4 C3 5.5(12)
N2 Sr1 C4 C3 -174.6(13)
N4 Sr1 C4 C3 -86.2(12)
C32 Sr1 C4 C3 -75.1(12)
C24 Sr1 C4 C3 -179.6(12)
C28 Sr1 C4 C3 -139.0(16)
C5 Sr1 C4 C3 -173.1(14)
C29 Sr1 C4 C3 -91.6(12)
N3 Sr1 C4 C5 -73.1(6)
N1 Sr1 C4 C5 -178.3(6)
O2 Sr1 C4 C5 -95.1(4)
O1 Sr1 C4 C5 178.6(3)
N2 Sr1 C4 C5 -1.5(3)
N4 Sr1 C4 C5 86.9(4)
C32 Sr1 C4 C5 98.0(4)
C24 Sr1 C4 C5 -6.5(4)
C28 Sr1 C4 C5 34.1(17)
C29 Sr1 C4 C5 81.5(4)
C6 N2 C5 C4 178.6(6)
Sr1 N2 C5 C4 -3.7(7)
C6 N2 C5 Sr1 -177.7(6)
N1 C4 C5 N2 1.3(10)
C3 C4 C5 N2 179.4(6)
Sr1 C4 C5 N2 2.8(6)
N1 C4 C5 Sr1 -1.5(5)
C3 C4 C5 Sr1 176.6(7)
N3 Sr1 C5 N2 -31.5(5)
N1 Sr1 C5 N2 -176.0(5)
O2 Sr1 C5 N2 -95.1(4)
O1 Sr1 C5 N2 -178.8(4)
N4 Sr1 C5 N2 70.4(4)
C32 Sr1 C5 N2 106.7(4)
C24 Sr1 C5 N2 -3.5(4)
C4 Sr1 C5 N2 -176.9(6)
C28 Sr1 C5 N2 9.0(6)
C29 Sr1 C5 N2 50.1(5)
N3 Sr1 C5 C4 145.4(3)
N1 Sr1 C5 C4 0.9(3)
O2 Sr1 C5 C4 81.8(4)
O1 Sr1 C5 C4 -1.9(4)
N2 Sr1 C5 C4 176.9(6)
N4 Sr1 C5 C4 -112.7(4)
C32 Sr1 C5 C4 -76.4(4)
C24 Sr1 C5 C4 173.5(4)
C28 Sr1 C5 C4 -174.1(3)
C29 Sr1 C5 C4 -133.0(3)
C5 N2 C6 C13 40.8(7)
Sr1 N2 C6 C13 -136.2(4)
C5 N2 C6 C7 -82.2(7)
Sr1 N2 C6 C7 100.8(5)
C5 N2 C6 C19 162.4(5)
Sr1 N2 C6 C19 -14.6(7)
N2 C6 C7 C12 16.7(9)
C13 C6 C7 C12 -106.4(7)
C19 C6 C7 C12 132.3(7)
N2 C6 C7 C8 -165.2(6)
C13 C6 C7 C8 71.7(7)
C19 C6 C7 C8 -49.6(8)
C12 C7 C8 C9 2.8(11)
C6 C7 C8 C9 -175.4(6)
C7 C8 C9 C10 -2.6(12)
C8 C9 C10 C11 1.1(12)
C9 C10 C11 C12 0.3(13)
C10 C11 C12 C7 -0.1(12)
C8 C7 C12 C11 -1.4(11)
C6 C7 C12 C11 176.7(7)
N2 C6 C13 C14 -120.7(6)
C7 C6 C13 C14 2.5(8)
C19 C6 C13 C14 120.6(6)
N2 C6 C13 C18 55.1(7)
C7 C6 C13 C18 178.3(5)
C19 C6 C13 C18 -63.5(7)
C18 C13 C14 C15 1.4(10)
C6 C13 C14 C15 177.3(6)
C13 C14 C15 C16 -0.4(11)
C14 C15 C16 C17 -0.5(11)
C15 C16 C17 C18 0.2(10)
C16 C17 C18 C13 0.9(10)
C14 C13 C18 C17 -1.7(10)
C6 C13 C18 C17 -177.8(6)
N2 C6 C19 C24 51.7(7)
C13 C6 C19 C24 172.7(5)
C7 C6 C19 C24 -66.7(7)
N2 C6 C19 C20 -132.0(6)
C13 C6 C19 C20 -11.0(8)
C7 C6 C19 C20 109.6(6)
C24 C19 C20 C21 0.3(9)
C6 C19 C20 C21 -176.1(6)
C19 C20 C21 C22 -1.6(10)
C20 C21 C22 C23 1.5(10)
C21 C22 C23 C24 -0.2(10)
C20 C19 C24 C23 1.1(9)
C6 C19 C24 C23 177.6(5)
C20 C19 C24 Sr1 129.5(5)
C6 C19 C24 Sr1 -54.0(5)
C22 C23 C24 C19 -1.1(10)
C22 C23 C24 Sr1 -123.7(6)
N3 Sr1 C24 C19 -166.4(5)
N1 Sr1 C24 C19 37.4(5)
O2 Sr1 C24 C19 114.9(4)
O1 Sr1 C24 C19 -156.3(4)
N2 Sr1 C24 C19 29.2(4)
N4 Sr1 C24 C19 -97.5(4)
C32 Sr1 C24 C19 -44.2(4)
C4 Sr1 C24 C19 33.5(4)
C28 Sr1 C24 C19 -143.0(4)
C5 Sr1 C24 C19 30.7(4)
C29 Sr1 C24 C19 -117.7(4)
N3 Sr1 C24 C23 -33.1(5)
N1 Sr1 C24 C23 170.7(5)
O2 Sr1 C24 C23 -111.8(5)
O1 Sr1 C24 C23 -23.0(7)
N2 Sr1 C24 C23 162.5(6)
N4 Sr1 C24 C23 35.8(5)
C32 Sr1 C24 C23 89.1(5)
C4 Sr1 C24 C23 166.8(5)
C28 Sr1 C24 C23 -9.7(5)
C5 Sr1 C24 C23 164.0(5)
C29 Sr1 C24 C23 15.6(5)
C28 N3 C25 C26 -0.6(7)
Sr1 N3 C25 C26 -168.3(5)
N3 C25 C26 C27 0.4(8)
C25 C26 C27 C28 0.0(7)
C26 C27 C28 N3 -0.4(7)
C26 C27 C28 C29 178.1(6)
C26 C27 C28 Sr1 11.8(13)
C25 N3 C28 C27 0.6(7)
Sr1 N3 C28 C27 172.5(4)
C25 N3 C28 C29 -178.0(6)
Sr1 N3 C28 C29 -6.1(7)
C25 N3 C28 Sr1 -171.9(6)
N3 Sr1 C28 C27 -16.5(9)
N1 Sr1 C28 C27 84.9(11)
O2 Sr1 C28 C27 -7.2(10)
O1 Sr1 C28 C27 79.0(10)
N2 Sr1 C28 C27 -102.7(10)
N4 Sr1 C28 C27 167.6(11)
C32 Sr1 C28 C27 161.5(10)
C24 Sr1 C28 C27 -94.2(10)
C4 Sr1 C28 C27 -135.7(15)
C5 Sr1 C28 C27 -106.9(10)
C29 Sr1 C28 C27 168.8(12)
N1 Sr1 C28 N3 101.4(6)
O2 Sr1 C28 N3 9.2(4)
O1 Sr1 C28 N3 95.5(4)
N2 Sr1 C28 N3 -86.2(4)
N4 Sr1 C28 N3 -175.9(5)
C32 Sr1 C28 N3 178.0(4)
C24 Sr1 C28 N3 -77.8(4)
C4 Sr1 C28 N3 -119.3(16)
C5 Sr1 C28 N3 -90.4(5)
C29 Sr1 C28 N3 -174.7(6)
N3 Sr1 C28 C29 174.7(6)
N1 Sr1 C28 C29 -83.9(6)
O2 Sr1 C28 C29 -176.1(3)
O1 Sr1 C28 C29 -89.8(3)
N2 Sr1 C28 C29 88.5(4)
N4 Sr1 C28 C29 -1.2(3)
C32 Sr1 C28 C29 -7.3(4)
C24 Sr1 C28 C29 97.0(3)
C4 Sr1 C28 C29 55.5(17)
C5 Sr1 C28 C29 84.3(4)
C30 N4 C29 C28 179.7(5)
Sr1 N4 C29 C28 -2.8(7)
C30 N4 C29 Sr1 -177.5(6)
C27 C28 C29 N4 -171.9(6)
N3 C28 C29 N4 6.5(9)
Sr1 C28 C29 N4 2.1(5)
C27 C28 C29 Sr1 -174.0(6)
N3 C28 C29 Sr1 4.4(5)
N3 Sr1 C29 N4 179.6(5)
N1 Sr1 C29 N4 -33.7(5)
O2 Sr1 C29 N4 -172.8(4)
O1 Sr1 C29 N4 -92.9(4)
N2 Sr1 C29 N4 71.8(4)
C32 Sr1 C29 N4 -4.9(4)
C24 Sr1 C29 N4 105.5(4)
C4 Sr1 C29 N4 11.4(6)
C28 Sr1 C29 N4 -177.6(6)
C5 Sr1 C29 N4 52.2(5)
N3 Sr1 C29 C28 -2.7(3)
N1 Sr1 C29 C28 143.9(4)
O2 Sr1 C29 C28 4.8(4)
O1 Sr1 C29 C28 84.7(3)
N2 Sr1 C29 C28 -110.6(3)
N4 Sr1 C29 C28 177.6(6)
C32 Sr1 C29 C28 172.7(4)
C24 Sr1 C29 C28 -76.8(3)
C4 Sr1 C29 C28 -170.9(3)
C5 Sr1 C29 C28 -130.2(3)
C29 N4 C30 C37 41.6(7)
Sr1 N4 C30 C37 -135.3(4)
C29 N4 C30 C31 163.6(5)
Sr1 N4 C30 C31 -13.3(7)
C29 N4 C30 C43 -81.2(6)
Sr1 N4 C30 C43 101.9(5)
N4 C30 C31 C36 -133.5(6)
C37 C30 C31 C36 -12.9(8)
C43 C30 C31 C36 108.1(6)
N4 C30 C31 C32 51.8(6)
C37 C30 C31 C32 172.4(5)
C43 C30 C31 C32 -66.6(7)
C36 C31 C32 C33 2.5(9)
C30 C31 C32 C33 177.5(5)
C36 C31 C32 Sr1 129.3(5)
C30 C31 C32 Sr1 -55.7(5)
N3 Sr1 C32 C33 168.3(4)
N1 Sr1 C32 C33 -31.3(5)
O2 Sr1 C32 C33 -37.6(7)
O1 Sr1 C32 C33 -116.9(5)
N2 Sr1 C32 C33 37.3(5)
N4 Sr1 C32 C33 162.1(5)
C24 Sr1 C32 C33 90.6(5)
C4 Sr1 C32 C33 -7.9(5)
C28 Sr1 C32 C33 167.3(5)
C5 Sr1 C32 C33 17.1(5)
C29 Sr1 C32 C33 164.2(5)
N3 Sr1 C32 C31 36.5(5)
N1 Sr1 C32 C31 -163.1(4)
O2 Sr1 C32 C31 -169.4(4)
O1 Sr1 C32 C31 111.3(4)
N2 Sr1 C32 C31 -94.6(4)
N4 Sr1 C32 C31 30.3(4)
C24 Sr1 C32 C31 -41.2(4)
C4 Sr1 C32 C31 -139.7(4)
C28 Sr1 C32 C31 35.5(4)
C5 Sr1 C32 C31 -114.7(4)
C29 Sr1 C32 C31 32.4(4)
C31 C32 C33 C34 -1.6(9)
Sr1 C32 C33 C34 -122.6(5)
C32 C33 C34 C35 -0.1(10)
C33 C34 C35 C36 0.8(10)
C32 C31 C36 C35 -1.8(9)
C30 C31 C36 C35 -176.5(5)
C34 C35 C36 C31 0.2(9)
N4 C30 C37 C42 -117.4(7)
C31 C30 C37 C42 124.3(7)
C43 C30 C37 C42 5.7(9)
N4 C30 C37 C38 58.1(8)
C31 C30 C37 C38 -60.1(7)
C43 C30 C37 C38 -178.8(6)
C42 C37 C38 C39 -2.1(10)
C30 C37 C38 C39 -177.8(6)
C37 C38 C39 C40 1.1(11)
C38 C39 C40 C41 0.3(12)
C39 C40 C41 C42 -0.7(13)
C40 C41 C42 C37 -0.3(13)
C38 C37 C42 C41 1.6(11)
C30 C37 C42 C41 177.2(7)
N4 C30 C43 C44 -162.2(6)
C37 C30 C43 C44 75.2(8)
C31 C30 C43 C44 -47.0(8)
N4 C30 C43 C48 23.3(9)
C37 C30 C43 C48 -99.3(7)
C31 C30 C43 C48 138.4(7)
C48 C43 C44 C45 0.4(11)
C30 C43 C44 C45 -174.4(6)
C43 C44 C45 C46 -0.4(12)
C44 C45 C46 C47 -0.5(13)
C45 C46 C47 C48 1.2(14)
C46 C47 C48 C43 -1.1(14)
C44 C43 C48 C47 0.3(11)
C30 C43 C48 C47 174.9(7)
C52 O2 C49 C50 -26.5(8)
Sr1 O2 C49 C50 141.6(5)
O2 C49 C50 C51 3.5(8)
C49 C50 C51 C52 19.5(8)
C49 O2 C52 C51 39.4(8)
Sr1 O2 C52 C51 -130.8(5)
C50 C51 C52 O2 -35.8(8)
C56 O1 C53 C54 -4.0(12)
Sr1 O1 C53 C54 166.2(7)
O1 C53 C54 C55 16.9(13)
C53 C54 C55 C56 -23.1(14)
C53 O1 C56 C55 -10.4(12)
Sr1 O1 C56 C55 179.6(7)
C54 C55 C56 O1 21.2(14)
C60 O3 C57 C58 -26.9(18)
O3 C57 C58 C59 24(2)
C57 C58 C59 C60 -10(3)
C58 C59 C60 O3 -8(3)
C57 O3 C60 C59 20(2)
